data_1507209
loop_
_publ_author_name
'Stoimenovski, Jelena'
'Dean, Pamela M.'
'Izgorodina, Ekaterina I.'
'MacFarlane, Douglas R.'

_publ_section_title
;
 Protic pharmaceutical ionic liquids and solids: Aspects of protonics
;
_journal_name_full 'Faraday Discussions'
_journal_page_first 335
_journal_paper_doi 10.1039/c1fd00071c
_journal_volume 154
_journal_year 2012
_chemical_formula_moiety 'C10 H18 N, C7 H5 O4'
_chemical_formula_sum 'C17 H23 N O4'
_chemical_formula_weight 305.36
_chemical_name_common '(3s,5s,7s)-adamantan-1-ammonium 2,5-dihydroxybenzoate'
_chemical_name_systematic
;
(3s,5s,7s)-adamantan-1-ammonium 2,5-dihydroxybenzoate
;
_space_group_IT_number 14
_symmetry_cell_setting monoclinic
_symmetry_space_group_name_Hall '-P 2yn'
_symmetry_space_group_name_H-M 'P 1 21/n 1'
_atom_sites_solution_hydrogens geom
_atom_sites_solution_primary direct
_atom_sites_solution_secondary difmap
_audit_creation_method SHELXL-97
_cell_angle_alpha 90.00
_cell_angle_beta 92.728(14)
_cell_angle_gamma 90.00
_cell_formula_units_Z 4
_cell_length_a 12.157(3)
_cell_length_b 6.9992(17)
_cell_length_c 17.778(4)
_cell_measurement_reflns_used 2095
_cell_measurement_temperature 296(2)
_cell_measurement_theta_max 21.45
_cell_measurement_theta_min 3.13
_cell_volume 1511.0(6)
_computing_cell_refinement 'Bruker Apex II V 1.0 (Bruker ASX, 2005)'
_computing_data_collection 'Bruker Apex II V 1.0 (Bruker ASX, 2005)'
_computing_data_reduction 'Bruker Apex II V 1.0 (Bruker ASX, 2005)'
_computing_molecular_graphics 'Pov-ray for windows, version 3.1'
_computing_publication_material 'Microsoft Office'
_computing_structure_refinement 'SHELXL-97 (Sheldrick, 1997)'
_computing_structure_solution 'SHELXS-97 (Sheldrick, 1990)'
_diffrn_ambient_temperature 296(2)
_diffrn_measured_fraction_theta_full 0.997
_diffrn_measured_fraction_theta_max 0.997
_diffrn_measurement_device_type 'Bruker X8 APEX KAPPA CCD'
_diffrn_measurement_method '0.5 deg frames in phi and omega'
_diffrn_radiation_monochromator graphite
_diffrn_radiation_source 'fine-focus sealed tube'
_diffrn_radiation_type MoK\a
_diffrn_radiation_wavelength 0.71073
_diffrn_reflns_av_R_equivalents 0.2325
_diffrn_reflns_av_sigmaI/netI 0.1087
_diffrn_reflns_limit_h_max 14
_diffrn_reflns_limit_h_min -14
_diffrn_reflns_limit_k_max 8
_diffrn_reflns_limit_k_min -8
_diffrn_reflns_limit_l_max 21
_diffrn_reflns_limit_l_min -21
_diffrn_reflns_number 25942
_diffrn_reflns_theta_full 25.00
_diffrn_reflns_theta_max 25.00
_diffrn_reflns_theta_min 3.13
_diffrn_standards_number 0
_exptl_absorpt_coefficient_mu 0.095
_exptl_absorpt_correction_T_max 0.9990
_exptl_absorpt_correction_T_min 0.9981
_exptl_absorpt_correction_type multi-scan
_exptl_absorpt_process_details 'sadabs (Bruker AXS, 2005)'
_exptl_crystal_colour Translucent
_exptl_crystal_density_diffrn 1.342
_exptl_crystal_density_method 'not measured'
_exptl_crystal_description Anhedral
_exptl_crystal_F_000 656
_exptl_crystal_size_max 0.02
_exptl_crystal_size_mid 0.02
_exptl_crystal_size_min 0.01
_refine_diff_density_max 0.493
_refine_diff_density_min -0.320
_refine_diff_density_rms 0.095
_refine_ls_extinction_method none
_refine_ls_goodness_of_fit_ref 0.906
_refine_ls_hydrogen_treatment mixed
_refine_ls_matrix_type full
_refine_ls_number_parameters 219
_refine_ls_number_reflns 2647
_refine_ls_number_restraints 0
_refine_ls_restrained_S_all 0.906
_refine_ls_R_factor_all 0.1465
_refine_ls_R_factor_gt 0.0712
_refine_ls_shift/su_max 0.000
_refine_ls_shift/su_mean 0.000
_refine_ls_structure_factor_coef Fsqd
_refine_ls_weighting_details 'calc w=1/[\s^2^(Fo^2^)+(0.0905P)^2^+0.0000P] where P=(Fo^2^+2Fc^2^)/3'
_refine_ls_weighting_scheme calc
_refine_ls_wR_factor_gt 0.1530
_refine_ls_wR_factor_ref 0.1864
_reflns_number_gt 1266
_reflns_number_total 2647
_reflns_threshold_expression >2sigma(I)
_cod_data_source_file c1fd00071c.txt
_cod_data_source_block jellym
_cod_depositor_comments
;
The following automatic conversions were performed:

'_symmetry_cell_setting' value 'Monoclinic' changed to 'monoclinic'
according to /home/saulius/struct/CIF-dictionaries/cif_core.dic
dictionary named 'cif_core.dic' version 2.4.1 from 2010-06-29.

Automatic conversion script
Id: cif_fix_values 1715 2011-07-08 13:25:40Z adriana 
;
_cod_original_sg_symbol_Hall ' -P 2yn'
_cod_original_sg_symbol_H-M P21/n
_cod_database_code 1507209
_geom_hbond_footnote_a
;
Notes:
Where * indicates an intramolecular bond.
;

loop_
_symmetry_equiv_pos_as_xyz
'x, y, z'
'-x+1/2, y+1/2, -z+1/2'
'-x, -y, -z'
'x-1/2, -y-1/2, z-1/2'

loop_
_atom_site_label
_atom_site_type_symbol
_atom_site_fract_x
_atom_site_fract_y
_atom_site_fract_z
_atom_site_U_iso_or_equiv
_atom_site_adp_type
_atom_site_occupancy
_atom_site_symmetry_multiplicity
_atom_site_calc_flag
_atom_site_refinement_flags
N1 N 0.9550(2) 0.7191(5) 0.55584(19) 0.0264(8) Uani 1 1 d .
C1 C 0.8368(3) 0.7076(5) 0.5766(2) 0.0248(9) Uani 1 1 d .
C10 C 0.7756(3) 0.8810(5) 0.5443(2) 0.0327(10) Uani 1 1 d .
H10A H 0.7800 0.8833 0.4899 0.039 Uiso 1 1 calc R
H10B H 0.8089 0.9971 0.5645 0.039 Uiso 1 1 calc R
C2 C 0.7857(3) 0.5273(5) 0.5432(2) 0.0326(10) Uani 1 1 d .
H2A H 0.8255 0.4163 0.5626 0.039 Uiso 1 1 calc R
H2B H 0.7901 0.5289 0.4889 0.039 Uiso 1 1 calc R
C8 C 0.6028(3) 0.6891(6) 0.5321(2) 0.0411(11) Uani 1 1 d .
H8A H 0.6056 0.6908 0.4776 0.049 Uiso 1 1 calc R
H8B H 0.5263 0.6818 0.5449 0.049 Uiso 1 1 calc R
C5 C 0.6599(3) 0.5116(6) 0.6487(2) 0.0418(11) Uani 1 1 d .
H5A H 0.6990 0.4006 0.6688 0.050 Uiso 1 1 calc R
H5B H 0.5837 0.5023 0.6623 0.050 Uiso 1 1 calc R
C7 C 0.6550(3) 0.8702(5) 0.5650(2) 0.0368(10) Uani 1 1 d .
H7 H 0.6151 0.9821 0.5449 0.044 Uiso 1 1 calc R
C3 C 0.8332(3) 0.7055(5) 0.6614(2) 0.0340(10) Uani 1 1 d .
H3A H 0.8668 0.8208 0.6823 0.041 Uiso 1 1 calc R
H3B H 0.8737 0.5963 0.6818 0.041 Uiso 1 1 calc R
C9 C 0.6656(3) 0.5164(6) 0.5639(2) 0.0364(10) Uani 1 1 d .
H9 H 0.6325 0.3995 0.5426 0.044 Uiso 1 1 calc R
C4 C 0.7117(3) 0.6939(6) 0.6824(2) 0.0396(11) Uani 1 1 d .
H4 H 0.7075 0.6919 0.7373 0.048 Uiso 1 1 calc R
C6 C 0.6500(3) 0.8667(6) 0.6503(2) 0.0439(11) Uani 1 1 d .
H6A H 0.6826 0.9826 0.6713 0.053 Uiso 1 1 calc R
H6B H 0.5738 0.8615 0.6640 0.053 Uiso 1 1 calc R
O3A O 0.6008(2) 0.5759(3) 0.24842(15) 0.0336(7) Uani 1 1 d .
O2A O 0.5493(2) 0.4488(3) 0.11990(14) 0.0351(7) Uani 1 1 d .
O1A O 0.54677(19) 0.1376(3) 0.09731(14) 0.0308(7) Uani 1 1 d .
O4A O 0.6707(2) -0.1566(4) 0.34995(15) 0.0360(7) Uani 1 1 d .
C2A C 0.5984(3) 0.2404(5) 0.22140(19) 0.0244(9) Uani 1 1 d .
C7A C 0.6163(3) 0.0556(5) 0.24841(19) 0.0246(9) Uani 1 1 d .
H7AA H 0.6035 -0.0475 0.2162 0.030 Uiso 1 1 calc R
C4A C 0.6558(3) 0.3582(5) 0.3450(2) 0.0294(9) Uani 1 1 d .
H4AA H 0.6689 0.4602 0.3778 0.035 Uiso 1 1 calc R
C5A C 0.6733(3) 0.1750(5) 0.3699(2) 0.0285(9) Uani 1 1 d .
H5AA H 0.6992 0.1528 0.4192 0.034 Uiso 1 1 calc R
C1A C 0.5623(3) 0.2764(5) 0.1406(2) 0.0278(9) Uani 1 1 d .
C3A C 0.6185(3) 0.3924(5) 0.2710(2) 0.0261(9) Uani 1 1 d .
C6A C 0.6523(3) 0.0225(5) 0.3215(2) 0.0274(9) Uani 1 1 d .
H1N H 0.963(3) 0.695(5) 0.499(3) 0.064(14) Uiso 1 1 d .
H2N H 0.998(3) 0.593(6) 0.578(2) 0.064(13) Uiso 1 1 d .
H3N H 0.985(4) 0.836(6) 0.566(2) 0.066(15) Uiso 1 1 d .
H4AO H 0.648(3) -0.250(5) 0.311(2) 0.057(13) Uiso 1 1 d .
H3AO H 0.581(3) 0.555(5) 0.189(2) 0.046(11) Uiso 1 1 d .

loop_
_atom_site_aniso_label
_atom_site_aniso_U_11
_atom_site_aniso_U_22
_atom_site_aniso_U_33
_atom_site_aniso_U_23
_atom_site_aniso_U_13
_atom_site_aniso_U_12
N1 0.0177(19) 0.035(2) 0.027(2) -0.0040(16) 0.0059(14) -0.0026(16)
C1 0.013(2) 0.035(2) 0.027(2) -0.0011(18) 0.0048(16) -0.0019(16)
C10 0.028(2) 0.038(2) 0.033(2) 0.0038(19) 0.0058(18) 0.0035(18)
C2 0.027(3) 0.035(2) 0.036(2) -0.0058(18) 0.0029(18) -0.0042(17)
C8 0.020(2) 0.066(3) 0.037(3) -0.003(2) 0.0026(18) -0.002(2)
C5 0.028(3) 0.054(3) 0.044(3) 0.010(2) 0.002(2) -0.003(2)
C7 0.027(2) 0.042(2) 0.042(3) 0.004(2) 0.0033(19) 0.0097(19)
C3 0.023(2) 0.049(2) 0.030(2) 0.0032(19) 0.0027(17) 0.0012(18)
C9 0.020(2) 0.045(3) 0.045(3) -0.003(2) 0.0035(19) -0.0084(19)
C4 0.029(3) 0.068(3) 0.023(2) 0.002(2) 0.0072(18) 0.002(2)
C6 0.025(2) 0.061(3) 0.046(3) -0.008(2) 0.009(2) 0.001(2)
O3A 0.0378(17) 0.0287(15) 0.0339(17) -0.0009(13) -0.0031(13) 0.0001(12)
O2A 0.0348(17) 0.0330(17) 0.0369(17) 0.0059(14) -0.0041(13) 0.0038(12)
O1A 0.0291(16) 0.0323(15) 0.0309(16) -0.0051(13) 0.0004(12) -0.0057(12)
O4A 0.0447(18) 0.0301(16) 0.0326(16) 0.0016(14) -0.0044(13) 0.0024(13)
C2A 0.017(2) 0.030(2) 0.026(2) -0.0023(18) 0.0048(16) -0.0023(15)
C7A 0.019(2) 0.033(2) 0.022(2) 0.0007(18) 0.0028(16) -0.0007(16)
C4A 0.023(2) 0.035(2) 0.029(2) -0.0018(19) -0.0004(17) 0.0013(18)
C5A 0.024(2) 0.035(2) 0.026(2) 0.0031(19) -0.0016(17) 0.0039(17)
C1A 0.012(2) 0.038(2) 0.034(3) 0.003(2) 0.0071(17) -0.0029(17)
C3A 0.018(2) 0.028(2) 0.033(2) 0.0043(19) 0.0052(17) 0.0054(16)
C6A 0.023(2) 0.026(2) 0.034(3) 0.0026(19) 0.0048(18) 0.0040(16)

loop_
_atom_type_symbol
_atom_type_description
_atom_type_scat_dispersion_real
_atom_type_scat_dispersion_imag
_atom_type_scat_source
C C 0.0033 0.0016 'International Tables Vol C Tables 4.2.6.8 and 6.1.1.4'
H H 0.0000 0.0000 'International Tables Vol C Tables 4.2.6.8 and 6.1.1.4'
N N 0.0061 0.0033 'International Tables Vol C Tables 4.2.6.8 and 6.1.1.4'
O O 0.0106 0.0060 'International Tables Vol C Tables 4.2.6.8 and 6.1.1.4'

loop_
_geom_angle_atom_site_label_1
_geom_angle_atom_site_label_2
_geom_angle_atom_site_label_3
_geom_angle
C1 N1 H1N 111(2)
C1 N1 H2N 108(2)
H1N N1 H2N 99(3)
C1 N1 H3N 112(3)
H1N N1 H3N 107(4)
H2N N1 H3N 118(3)
N1 C1 C3 108.6(3)
N1 C1 C2 109.1(3)
C3 C1 C2 110.6(3)
N1 C1 C10 108.7(3)
C3 C1 C10 110.3(3)
C2 C1 C10 109.4(3)
C1 C10 C7 109.0(3)
C1 C10 H10A 109.9
C7 C10 H10A 109.9
C1 C10 H10B 109.9
C7 C10 H10B 109.9
H10A C10 H10B 108.3
C1 C2 C9 109.0(3)
C1 C2 H2A 109.9
C9 C2 H2A 109.9
C1 C2 H2B 109.9
C9 C2 H2B 109.9
H2A C2 H2B 108.3
C7 C8 C9 109.0(3)
C7 C8 H8A 109.9
C9 C8 H8A 109.9
C7 C8 H8B 109.9
C9 C8 H8B 109.9
H8A C8 H8B 108.3
C9 C5 C4 109.4(3)
C9 C5 H5A 109.8
C4 C5 H5A 109.8
C9 C5 H5B 109.8
C4 C5 H5B 109.8
H5A C5 H5B 108.2
C6 C7 C8 109.6(3)
C6 C7 C10 109.0(3)
C8 C7 C10 109.5(3)
C6 C7 H7 109.6
C8 C7 H7 109.6
C10 C7 H7 109.6
C1 C3 C4 108.4(3)
C1 C3 H3A 110.0
C4 C3 H3A 110.0
C1 C3 H3B 110.0
C4 C3 H3B 110.0
H3A C3 H3B 108.4
C5 C9 C8 110.0(3)
C5 C9 C2 109.4(3)
C8 C9 C2 109.8(3)
C5 C9 H9 109.2
C8 C9 H9 109.2
C2 C9 H9 109.2
C6 C4 C5 109.3(3)
C6 C4 C3 109.2(3)
C5 C4 C3 109.3(3)
C6 C4 H4 109.7
C5 C4 H4 109.7
C3 C4 H4 109.7
C4 C6 C7 110.2(3)
C4 C6 H6A 109.6
C7 C6 H6A 109.6
C4 C6 H6B 109.6
C7 C6 H6B 109.6
H6A C6 H6B 108.1
C3A O3A H3AO 100.7(19)
C1A O2A H3AO 102.3(14)
C6A O4A H4AO 108(2)
C7A C2A C3A 118.0(3)
C7A C2A C1A 121.2(3)
C3A C2A C1A 120.7(3)
C6A C7A C2A 121.4(3)
C6A C7A H7AA 119.3
C2A C7A H7AA 119.3
C5A C4A C3A 120.3(3)
C5A C4A H4AA 119.9
C3A C4A H4AA 119.9
C4A C5A C6A 120.0(3)
C4A C5A H5AA 120.0
C6A C5A H5AA 120.0
O1A C1A O2A 123.3(3)
O1A C1A C2A 119.2(3)
O2A C1A C2A 117.6(3)
O3A C3A C4A 118.8(3)
O3A C3A C2A 120.8(3)
C4A C3A C2A 120.4(3)
O4A C6A C7A 123.0(3)
O4A C6A C5A 117.0(3)
C7A C6A C5A 119.9(3)

loop_
_geom_bond_atom_site_label_1
_geom_bond_atom_site_label_2
_geom_bond_distance
N1 C1 1.503(4)
N1 H1N 1.03(4)
N1 H2N 1.09(4)
N1 H3N 0.91(4)
C1 C3 1.510(5)
C1 C2 1.515(5)
C1 C10 1.522(5)
C10 C7 1.530(5)
C10 H10A 0.9700
C10 H10B 0.9700
C2 C9 1.525(5)
C2 H2A 0.9700
C2 H2B 0.9700
C8 C7 1.523(5)
C8 C9 1.524(5)
C8 H8A 0.9700
C8 H8B 0.9700
C5 C9 1.512(5)
C5 C4 1.532(5)
C5 H5A 0.9700
C5 H5B 0.9700
C7 C6 1.520(5)
C7 H7 0.9800
C3 C4 1.543(5)
C3 H3A 0.9700
C3 H3B 0.9700
C9 H9 0.9800
C4 C6 1.519(5)
C4 H4 0.9800
C6 H6A 0.9700
C6 H6B 0.9700
O3A C3A 1.360(4)
O3A H3AO 1.08(4)
O2A C1A 1.270(4)
O2A H3AO 1.47(4)
O1A C1A 1.248(4)
O4A C6A 1.366(4)
O4A H4AO 0.98(4)
C2A C7A 1.393(5)
C2A C3A 1.396(5)
C2A C1A 1.504(5)
C7A C6A 1.371(5)
C7A H7AA 0.9300
C4A C5A 1.370(5)
C4A C3A 1.392(5)
C4A H4AA 0.9300
C5A C6A 1.387(5)
C5A H5AA 0.9300

loop_
_geom_hbond_atom_site_label_D
_geom_hbond_atom_site_label_H
_geom_hbond_atom_site_label_A
_geom_hbond_distance_DH
_geom_hbond_distance_HA
_geom_hbond_distance_DA
_geom_hbond_angle_DHA
_geom_hbond_site_symmetry_A
_geom_hbond_publ_flag
N1 H1N O1A 1.03(5) 1.76(5) 2.781(4) 170(3) 2_655 y
N1 H2N O1A 1.09(4) 1.75(4) 2.818(4) 166(3) 4_555 y
N1 H3N O2A 0.91(4) 1.93(4) 2.809(4) 162(3) 4_565 y
O4A H4AO O3A 0.98(3) 1.73(4) 2.709(4) 175(4) 1_545 y
O3A* H3AO O2A 1.08(4) 1.47(4) 2.504(4) 157(3) ? y

loop_
_geom_torsion_atom_site_label_1
_geom_torsion_atom_site_label_2
_geom_torsion_atom_site_label_3
_geom_torsion_atom_site_label_4
_geom_torsion
N1 C1 C10 C7 179.9(3)
C3 C1 C10 C7 -61.1(4)
C2 C1 C10 C7 60.8(4)
N1 C1 C2 C9 -179.7(3)
C3 C1 C2 C9 60.9(4)
C10 C1 C2 C9 -60.9(4)
C9 C8 C7 C6 -59.7(4)
C9 C8 C7 C10 59.8(4)
C1 C10 C7 C6 59.5(4)
C1 C10 C7 C8 -60.3(4)
N1 C1 C3 C4 179.9(3)
C2 C1 C3 C4 -60.4(4)
C10 C1 C3 C4 60.9(4)
C4 C5 C9 C8 -60.2(4)
C4 C5 C9 C2 60.5(4)
C7 C8 C9 C5 60.4(4)
C7 C8 C9 C2 -60.0(4)
C1 C2 C9 C5 -60.2(4)
C1 C2 C9 C8 60.6(4)
C9 C5 C4 C6 59.1(4)
C9 C5 C4 C3 -60.2(4)
C1 C3 C4 C6 -60.0(4)
C1 C3 C4 C5 59.5(4)
C5 C4 C6 C7 -59.1(4)
C3 C4 C6 C7 60.3(4)
C8 C7 C6 C4 59.8(4)
C10 C7 C6 C4 -60.0(4)
C3A C2A C7A C6A 0.1(5)
C1A C2A C7A C6A 178.1(3)
C3A C4A C5A C6A -0.9(5)
C7A C2A C1A O1A 1.0(5)
C3A C2A C1A O1A 178.9(3)
C7A C2A C1A O2A -179.0(3)
C3A C2A C1A O2A -1.1(5)
C5A C4A C3A O3A 179.3(3)
C5A C4A C3A C2A 0.1(5)
C7A C2A C3A O3A -178.9(3)
C1A C2A C3A O3A 3.2(5)
C7A C2A C3A C4A 0.3(5)
C1A C2A C3A C4A -177.6(3)
C2A C7A C6A O4A 180.0(3)
C2A C7A C6A C5A -1.0(5)
C4A C5A C6A O4A -179.5(3)
C4A C5A C6A C7A 1.3(5)
